data_7107842
loop_
_publ_author_name
'Nuno M. M. Moura'
'Maria A. F. Faustino'
'Maria G. P. M. S. Neves'
'Filipe A. Almeida Paz'
'Artur M. S. Silva'
'Augusto C. Tome'
'Jose A. S. Cavaleiro'

_publ_section_title
;
 A new synthetic approach to benzoporphyrins and Krohnke type
 porphyrin-2-ylpyridines
;
_journal_name_full Chem.Commun.
_journal_page_first 6142
_journal_paper_doi 10.1039/c2cc30727h
_journal_volume 48
_journal_year 2012
_chemical_formula_moiety 'C59 H39 N7'
_chemical_formula_sum 'C59 H39 N7'
_chemical_formula_weight 845.97
_chemical_name_systematic
;
?
;
_space_group_IT_number 2
_symmetry_cell_setting triclinic
_symmetry_space_group_name_Hall '-P 1'
_symmetry_space_group_name_H-M 'P -1'
_atom_sites_solution_hydrogens geom
_atom_sites_solution_primary direct
_atom_sites_solution_secondary difmap
_audit_creation_date '22 December 2011'
_audit_creation_method 'SHELXL-97, manual editing plus enCIFer'
_cell_angle_alpha 76.355(8)
_cell_angle_beta 78.393(8)
_cell_angle_gamma 71.138(7)
_cell_formula_units_Z 2
_cell_length_a 10.6667(14)
_cell_length_b 13.6339(17)
_cell_length_c 18.488(3)
_cell_measurement_reflns_used 1440
_cell_measurement_temperature 150(2)
_cell_measurement_theta_max 20.30
_cell_measurement_theta_min 2.73
_cell_volume 2449.6(6)
_computing_cell_refinement 'APEX2 (Bruker, 2006)'
_computing_data_collection 'APEX2 (Bruker, 2006)'
_computing_data_reduction 'SAINT+ (Bruker, 2005)'
_computing_molecular_graphics 'DIAMOND (Brandenburg, 2009)'
_computing_publication_material 'SHELXTL (Sheldrick, 2008)'
_computing_structure_refinement 'SHELXTL (Sheldrick, 2008)'
_computing_structure_solution 'SHELXTL (Sheldrick, 2008)'
_diffrn_ambient_temperature 150(2)
_diffrn_measured_fraction_theta_full 0.984
_diffrn_measured_fraction_theta_max 0.984
_diffrn_measurement_device_type 'Bruker X8 Kappa CCD APEX II'
_diffrn_measurement_method '\w / \f scans'
_diffrn_radiation_monochromator graphite
_diffrn_radiation_source 'fine-focus sealed tube'
_diffrn_radiation_type MoK\a
_diffrn_radiation_wavelength 0.71073
_diffrn_reflns_av_R_equivalents 0.1369
_diffrn_reflns_av_sigmaI/netI 0.2630
_diffrn_reflns_limit_h_max 12
_diffrn_reflns_limit_h_min -12
_diffrn_reflns_limit_k_max 16
_diffrn_reflns_limit_k_min -15
_diffrn_reflns_limit_l_max 22
_diffrn_reflns_limit_l_min -21
_diffrn_reflns_number 30441
_diffrn_reflns_theta_full 25.34
_diffrn_reflns_theta_max 25.34
_diffrn_reflns_theta_min 3.56
_diffrn_standards_number 0
_exptl_absorpt_coefficient_mu 0.069
_exptl_absorpt_correction_T_max 0.9973
_exptl_absorpt_correction_T_min 0.9939
_exptl_absorpt_correction_type multi-scan
_exptl_absorpt_process_details
;
SADABS (Sheldrick, 1997)
;
_exptl_crystal_colour Red
_exptl_crystal_density_diffrn 1.147
_exptl_crystal_density_method 'not measured'
_exptl_crystal_description Block
_exptl_crystal_F_000 884
_exptl_crystal_size_max 0.09
_exptl_crystal_size_mid 0.07
_exptl_crystal_size_min 0.04
_platon_squeeze_details
;
;
_refine_diff_density_max 0.793
_refine_diff_density_min -0.377
_refine_diff_density_rms 0.068
_refine_ls_extinction_coef 0.0054(14)
_refine_ls_extinction_expression Fc^*^=kFc[1+0.001xFc^2^\l^3^/sin(2\q)]^-1/4^
_refine_ls_extinction_method SHELXL
_refine_ls_goodness_of_fit_ref 0.885
_refine_ls_hydrogen_treatment constr
_refine_ls_matrix_type full
_refine_ls_number_parameters 514
_refine_ls_number_reflns 8820
_refine_ls_number_restraints 0
_refine_ls_restrained_S_all 0.885
_refine_ls_R_factor_all 0.2447
_refine_ls_R_factor_gt 0.0919
_refine_ls_shift/su_max 0.000
_refine_ls_shift/su_mean 0.000
_refine_ls_structure_factor_coef Fsqd
_refine_ls_weighting_details 'calc w=1/[\s^2^(Fo^2^)+(0.1162P)^2^+0.0000P] where P=(Fo^2^+2Fc^2^)/3'
_refine_ls_weighting_scheme calc
_refine_ls_wR_factor_gt 0.2088
_refine_ls_wR_factor_ref 0.2542
_reflns_number_gt 2983
_reflns_number_total 8820
_reflns_threshold_expression I>2\s(I)
_cod_data_source_file c2cc30727h.txt
_cod_data_source_block 3e
_cod_database_code 7107842

loop_
_symmetry_equiv_pos_as_xyz
'x, y, z'
'-x, -y, -z'

loop_
_atom_site_label
_atom_site_type_symbol
_atom_site_fract_x
_atom_site_fract_y
_atom_site_fract_z
_atom_site_U_iso_or_equiv
_atom_site_adp_type
_atom_site_occupancy
_atom_site_symmetry_multiplicity
_atom_site_calc_flag
_atom_site_refinement_flags
_atom_site_disorder_assembly
_atom_site_disorder_group
N1 N 1.0363(4) 0.7405(3) 0.6632(2) 0.0306(11) Uani 1 1 d . . .
N2 N 1.1286(4) 0.5526(3) 0.5947(2) 0.0362(11) Uani 1 1 d . . .
H2 H 1.1356 0.6171 0.5807 0.043 Uiso 1 1 calc R . .
N3 N 1.2840(4) 0.6594(3) 0.4724(2) 0.0313(11) Uani 1 1 d . . .
N4 N 1.1895(4) 0.8499(3) 0.5390(2) 0.0296(11) Uani 1 1 d . . .
H4 H 1.1685 0.7905 0.5479 0.036 Uiso 1 1 calc R . .
N5 N 0.5676(5) 0.6889(4) 0.9470(3) 0.0578(15) Uani 1 1 d . A .
C1 C 1.0028(5) 0.8346(4) 0.6858(3) 0.0318(13) Uani 1 1 d . . .
C2 C 0.9028(5) 0.8386(4) 0.7517(3) 0.0383(14) Uani 1 1 d . . .
H2A H 0.8654 0.8957 0.7781 0.046 Uiso 1 1 calc R . .
C3 C 0.8728(5) 0.7464(4) 0.7686(3) 0.0362(14) Uani 1 1 d . . .
C4 C 0.9609(5) 0.6825(4) 0.7138(3) 0.0338(14) Uani 1 1 d . . .
C5 C 0.9719(5) 0.5773(4) 0.7132(3) 0.0360(14) Uani 1 1 d . . .
C6 C 1.0543(5) 0.5176(4) 0.6589(3) 0.0381(14) Uani 1 1 d . . .
C7 C 1.0708(6) 0.4105(4) 0.6612(3) 0.0508(17) Uani 1 1 d . . .
H7 H 1.0322 0.3654 0.7002 0.061 Uiso 1 1 calc R . .
C8 C 1.1519(6) 0.3821(4) 0.5976(3) 0.0539(18) Uani 1 1 d . . .
H8 H 1.1781 0.3147 0.5839 0.065 Uiso 1 1 calc R . .
C9 C 1.1901(5) 0.4731(4) 0.5555(3) 0.0402(15) Uani 1 1 d . . .
C10 C 1.2738(5) 0.4779(4) 0.4859(3) 0.0377(14) Uani 1 1 d . . .
C11 C 1.3163(5) 0.5669(4) 0.4475(3) 0.0292(13) Uani 1 1 d . . .
C12 C 1.4018(5) 0.5712(4) 0.3766(3) 0.0340(14) Uani 1 1 d . . .
H12 H 1.4351 0.5175 0.3470 0.041 Uiso 1 1 calc R . .
C13 C 1.4259(5) 0.6664(4) 0.3598(3) 0.0343(14) Uani 1 1 d . . .
H13 H 1.4812 0.6918 0.3173 0.041 Uiso 1 1 calc R . .
C14 C 1.3500(5) 0.7215(4) 0.4202(3) 0.0304(13) Uani 1 1 d . . .
C15 C 1.3483(5) 0.8244(4) 0.4232(3) 0.0317(13) Uani 1 1 d . . .
C16 C 1.2752(5) 0.8812(4) 0.4787(3) 0.0286(13) Uani 1 1 d . . .
C17 C 1.2802(5) 0.9805(4) 0.4853(3) 0.0395(15) Uani 1 1 d . . .
H17 H 1.3318 1.0212 0.4511 0.047 Uiso 1 1 calc R . .
C18 C 1.1994(5) 1.0090(4) 0.5485(3) 0.0406(15) Uani 1 1 d . . .
H18 H 1.1842 1.0725 0.5661 0.049 Uiso 1 1 calc R . .
C19 C 1.1417(5) 0.9248(4) 0.5834(3) 0.0300(13) Uani 1 1 d . . .
C20 C 1.0553(4) 0.9209(4) 0.6504(3) 0.0299(13) Uani 1 1 d . . .
C21 C 0.8933(5) 0.5188(4) 0.7737(3) 0.0338(13) Uani 1 1 d . . .
C22 C 0.9185(5) 0.4900(4) 0.8464(3) 0.0397(15) Uani 1 1 d . . .
H22 H 0.9905 0.5060 0.8594 0.048 Uiso 1 1 calc R . .
C23 C 0.8412(6) 0.4378(4) 0.9019(4) 0.0515(17) Uani 1 1 d . . .
H23 H 0.8601 0.4189 0.9522 0.062 Uiso 1 1 calc R . .
C24 C 0.7362(6) 0.4132(4) 0.8834(4) 0.0463(16) Uani 1 1 d . . .
H24 H 0.6819 0.3788 0.9212 0.056 Uiso 1 1 calc R . .
C25 C 0.7115(6) 0.4390(4) 0.8104(4) 0.0474(16) Uani 1 1 d . . .
H25 H 0.6408 0.4213 0.7973 0.057 Uiso 1 1 calc R . .
C26 C 0.7889(5) 0.4905(4) 0.7556(3) 0.0372(14) Uani 1 1 d . . .
H26 H 0.7716 0.5071 0.7050 0.045 Uiso 1 1 calc R . .
C27 C 1.3217(5) 0.3815(4) 0.4519(3) 0.0312(13) Uani 1 1 d . . .
C28 C 1.2294(5) 0.3377(4) 0.4360(3) 0.0377(14) Uani 1 1 d . . .
H28 H 1.1363 0.3703 0.4470 0.045 Uiso 1 1 calc R . .
C29 C 1.2729(6) 0.2481(4) 0.4047(3) 0.0394(15) Uani 1 1 d . . .
H29 H 1.2094 0.2190 0.3951 0.047 Uiso 1 1 calc R . .
C30 C 1.4071(5) 0.2006(4) 0.3872(3) 0.0405(15) Uani 1 1 d . . .
H30 H 1.4366 0.1390 0.3655 0.049 Uiso 1 1 calc R . .
C31 C 1.4986(6) 0.2433(4) 0.4014(3) 0.0420(15) Uani 1 1 d . . .
H31 H 1.5915 0.2115 0.3885 0.050 Uiso 1 1 calc R . .
C32 C 1.4570(5) 0.3312(4) 0.4340(3) 0.0317(13) Uani 1 1 d . . .
H32 H 1.5218 0.3582 0.4445 0.038 Uiso 1 1 calc R . .
C33 C 1.4336(5) 0.8776(4) 0.3627(3) 0.0280(13) Uani 1 1 d . . .
C34 C 1.3885(6) 0.9407(6) 0.3012(4) 0.093(3) Uani 1 1 d . . .
H34 H 1.2985 0.9511 0.2950 0.111 Uiso 1 1 calc R . .
C35 C 1.4655(6) 0.9929(6) 0.2450(4) 0.092(3) Uani 1 1 d . . .
H35 H 1.4286 1.0377 0.2020 0.110 Uiso 1 1 calc R . .
C36 C 1.5913(6) 0.9784(5) 0.2530(3) 0.0482(16) Uani 1 1 d . . .
H36 H 1.6460 1.0123 0.2150 0.058 Uiso 1 1 calc R . .
C37 C 1.6407(7) 0.9172(6) 0.3135(4) 0.082(2) Uani 1 1 d . . .
H37 H 1.7304 0.9086 0.3192 0.098 Uiso 1 1 calc R . .
C38 C 1.5634(6) 0.8654(6) 0.3688(4) 0.073(2) Uani 1 1 d . . .
H38 H 1.6013 0.8207 0.4116 0.087 Uiso 1 1 calc R . .
C39 C 1.0200(5) 1.0112(4) 0.6909(3) 0.0276(13) Uani 1 1 d . . .
C40 C 1.0535(5) 0.9958(4) 0.7617(3) 0.0394(15) Uani 1 1 d . . .
H40 H 1.1005 0.9271 0.7846 0.047 Uiso 1 1 calc R . .
C41 C 1.0197(6) 1.0793(5) 0.8007(3) 0.0473(16) Uani 1 1 d . . .
H41 H 1.0441 1.0675 0.8494 0.057 Uiso 1 1 calc R . .
C42 C 0.9508(6) 1.1788(5) 0.7677(4) 0.0476(16) Uani 1 1 d . . .
H42 H 0.9276 1.2358 0.7938 0.057 Uiso 1 1 calc R . .
C43 C 0.9154(5) 1.1963(5) 0.6975(4) 0.0475(16) Uani 1 1 d . . .
H43 H 0.8673 1.2651 0.6753 0.057 Uiso 1 1 calc R . .
C44 C 0.9504(5) 1.1124(4) 0.6583(3) 0.0366(14) Uani 1 1 d . . .
H44 H 0.9265 1.1246 0.6095 0.044 Uiso 1 1 calc R . .
C45 C 0.7671(5) 0.7247(4) 0.8310(3) 0.0349(14) Uani 1 1 d . . .
C46 C 0.7766(5) 0.7238(4) 0.9038(3) 0.0437(16) Uani 1 1 d . A .
H46 H 0.8532 0.7355 0.9150 0.052 Uiso 1 1 calc R . .
C47 C 0.6772(5) 0.7063(4) 0.9614(3) 0.0433(15) Uani 1 1 d . . .
C48 C 0.5550(6) 0.6935(5) 0.8752(3) 0.0520(17) Uani 1 1 d . . .
C49 C 0.6516(5) 0.7104(4) 0.8166(3) 0.0447(16) Uani 1 1 d . A .
H49 H 0.6398 0.7124 0.7666 0.054 Uiso 1 1 calc R . .
C50 C 0.6980(7) 0.6854(5) 1.0470(3) 0.0463(8) Uiso 0.50 1 d PG A -1
C51 C 0.7603(7) 0.7491(5) 1.0660(4) 0.0463(8) Uiso 0.50 1 d PG A -1
H51 H 0.7964 0.7966 1.0278 0.056 Uiso 0.50 1 calc PR A -1
C52 C 0.7697(7) 0.7434(5) 1.1408(4) 0.0463(8) Uiso 0.50 1 d PG A -1
H52 H 0.8122 0.7870 1.1538 0.056 Uiso 0.50 1 calc PR A -1
C53 C 0.7168(7) 0.6739(6) 1.1967(3) 0.0463(8) Uiso 0.50 1 d PG A -1
H53 H 0.7232 0.6700 1.2479 0.056 Uiso 0.50 1 calc PR A -1
C54 C 0.6545(6) 0.6102(5) 1.1777(3) 0.0463(8) Uiso 0.50 1 d PG A -1
H54 H 0.6184 0.5627 1.2159 0.056 Uiso 0.50 1 calc PR A -1
N55 N 0.6451(6) 0.6159(5) 1.1028(4) 0.0463(8) Uiso 0.50 1 d PG A -1
C50' C 0.6716(7) 0.7210(6) 1.0355(3) 0.0463(8) Uiso 0.50 1 d PG A -2
C51' C 0.7896(6) 0.7132(6) 1.0605(4) 0.0463(8) Uiso 0.50 1 d PG A -2
H51' H 0.8706 0.7049 1.0266 0.056 Uiso 0.50 1 calc PR A -2
C52' C 0.7891(6) 0.7178(6) 1.1348(4) 0.0463(8) Uiso 0.50 1 d PG A -2
H52' H 0.8698 0.7125 1.1519 0.056 Uiso 0.50 1 calc PR A -2
C53' C 0.6706(7) 0.7300(6) 1.1843(3) 0.0463(8) Uiso 0.50 1 d PG A -2
H53' H 0.6703 0.7331 1.2351 0.056 Uiso 0.50 1 calc PR A -2
C54' C 0.5527(6) 0.7377(6) 1.1594(3) 0.0463(8) Uiso 0.50 1 d PG A -2
H54' H 0.4717 0.7461 1.1932 0.056 Uiso 0.50 1 calc PR A -2
N55' N 0.5531(6) 0.7332(5) 1.0850(4) 0.0463(8) Uiso 0.50 1 d PG A -2
C56 C 0.4512(6) 0.6507(6) 0.8655(4) 0.0515(9) Uiso 0.50 1 d PG A -3
C57 C 0.3997(8) 0.6968(5) 0.7981(4) 0.0515(9) Uiso 0.50 1 d PG A -3
H57 H 0.4352 0.7477 0.7632 0.062 Uiso 0.50 1 calc PR A -3
C58 C 0.2960(8) 0.6683(6) 0.7818(3) 0.0515(9) Uiso 0.50 1 d PG A -3
H58 H 0.2607 0.6997 0.7357 0.062 Uiso 0.50 1 calc PR A -3
C59 C 0.2439(6) 0.5938(6) 0.8328(4) 0.0515(9) Uiso 0.50 1 d PG A -3
H59 H 0.1730 0.5743 0.8216 0.062 Uiso 0.50 1 calc PR A -3
C60 C 0.2955(7) 0.5478(5) 0.9002(4) 0.0515(9) Uiso 0.50 1 d PG A -3
H60 H 0.2599 0.4969 0.9351 0.062 Uiso 0.50 1 calc PR A -3
N61 N 0.3992(7) 0.5763(5) 0.9165(3) 0.0515(9) Uiso 0.50 1 d PG A -3
C56' C 0.4122(6) 0.7017(6) 0.8588(4) 0.0515(9) Uiso 0.50 1 d PG A -4
N61' N 0.3000(7) 0.7278(5) 0.9117(3) 0.0515(9) Uiso 0.50 1 d PG A -4
C60' C 0.1785(6) 0.7198(5) 0.9012(4) 0.0515(9) Uiso 0.50 1 d PG A -4
H60' H 0.1018 0.7377 0.9374 0.062 Uiso 0.50 1 calc PR A -4
C59' C 0.1691(6) 0.6856(6) 0.8379(4) 0.0515(9) Uiso 0.50 1 d PG A -4
H59' H 0.0861 0.6801 0.8308 0.062 Uiso 0.50 1 calc PR A -4
C58' C 0.2813(8) 0.6595(6) 0.7850(3) 0.0515(9) Uiso 0.50 1 d PG A -4
H58' H 0.2749 0.6361 0.7418 0.062 Uiso 0.50 1 calc PR A -4
C57' C 0.4028(7) 0.6675(6) 0.7955(4) 0.0515(9) Uiso 0.50 1 d PG A -4
H57' H 0.4795 0.6496 0.7594 0.062 Uiso 0.50 1 calc PR A -4

loop_
_atom_site_aniso_label
_atom_site_aniso_U_11
_atom_site_aniso_U_22
_atom_site_aniso_U_33
_atom_site_aniso_U_23
_atom_site_aniso_U_13
_atom_site_aniso_U_12
N1 0.024(2) 0.024(2) 0.044(3) -0.006(2) 0.006(2) -0.0136(19)
N2 0.030(3) 0.030(3) 0.047(3) -0.009(2) 0.011(2) -0.015(2)
N3 0.031(3) 0.033(3) 0.033(3) -0.001(2) -0.001(2) -0.020(2)
N4 0.030(3) 0.024(2) 0.039(3) -0.015(2) 0.004(2) -0.012(2)
N5 0.055(3) 0.106(4) 0.037(3) -0.041(3) 0.028(3) -0.057(3)
C1 0.022(3) 0.028(3) 0.041(4) -0.005(3) 0.008(3) -0.010(2)
C2 0.035(3) 0.029(3) 0.050(4) -0.010(3) 0.007(3) -0.015(3)
C3 0.024(3) 0.035(3) 0.047(4) -0.008(3) 0.009(3) -0.013(2)
C4 0.023(3) 0.034(3) 0.046(4) -0.013(3) 0.003(3) -0.011(2)
C5 0.032(3) 0.037(4) 0.039(4) -0.008(3) 0.006(3) -0.017(3)
C6 0.030(3) 0.034(3) 0.047(4) -0.012(3) 0.019(3) -0.017(3)
C7 0.065(4) 0.039(4) 0.048(4) -0.015(3) 0.025(3) -0.029(3)
C8 0.080(5) 0.027(3) 0.055(4) -0.010(3) 0.014(4) -0.027(3)
C9 0.041(3) 0.030(3) 0.051(4) -0.015(3) 0.011(3) -0.018(3)
C10 0.029(3) 0.039(4) 0.049(4) -0.008(3) 0.002(3) -0.019(3)
C11 0.029(3) 0.029(3) 0.030(3) -0.009(3) -0.003(3) -0.007(2)
C12 0.032(3) 0.039(3) 0.034(3) -0.015(3) 0.005(3) -0.013(3)
C13 0.034(3) 0.046(4) 0.030(3) -0.007(3) 0.005(3) -0.028(3)
C14 0.027(3) 0.038(3) 0.031(3) -0.003(3) -0.006(3) -0.016(3)
C15 0.030(3) 0.027(3) 0.036(4) 0.004(3) -0.006(3) -0.011(2)
C16 0.027(3) 0.032(3) 0.024(3) 0.001(3) 0.006(3) -0.014(2)
C17 0.034(3) 0.029(3) 0.055(4) -0.005(3) 0.011(3) -0.021(3)
C18 0.036(3) 0.034(3) 0.052(4) -0.011(3) 0.012(3) -0.018(3)
C19 0.028(3) 0.024(3) 0.041(4) -0.007(3) 0.000(3) -0.014(2)
C20 0.016(3) 0.032(3) 0.045(4) -0.015(3) 0.001(3) -0.010(2)
C21 0.034(3) 0.037(3) 0.035(4) -0.010(3) 0.004(3) -0.020(3)
C22 0.037(3) 0.037(3) 0.048(4) -0.018(3) 0.006(3) -0.015(3)
C23 0.049(4) 0.053(4) 0.047(4) -0.006(3) 0.009(3) -0.020(3)
C24 0.053(4) 0.037(4) 0.048(4) -0.012(3) 0.017(3) -0.023(3)
C25 0.051(4) 0.047(4) 0.056(4) -0.020(3) 0.013(3) -0.035(3)
C26 0.048(4) 0.033(3) 0.034(3) -0.006(3) 0.010(3) -0.026(3)
C27 0.029(3) 0.034(3) 0.032(3) -0.007(3) -0.001(3) -0.012(3)
C28 0.031(3) 0.028(3) 0.050(4) -0.006(3) 0.005(3) -0.010(3)
C29 0.041(4) 0.033(3) 0.049(4) -0.009(3) -0.003(3) -0.019(3)
C30 0.040(4) 0.033(3) 0.046(4) -0.005(3) -0.006(3) -0.008(3)
C31 0.036(3) 0.040(4) 0.042(4) -0.013(3) 0.007(3) -0.002(3)
C32 0.031(3) 0.037(3) 0.031(3) -0.004(3) -0.007(3) -0.014(3)
C33 0.029(3) 0.028(3) 0.028(3) -0.008(3) -0.003(3) -0.007(2)
C34 0.030(4) 0.125(7) 0.094(6) 0.053(5) -0.012(4) -0.033(4)
C35 0.029(4) 0.113(6) 0.091(6) 0.060(5) -0.015(4) -0.014(4)
C36 0.051(4) 0.062(4) 0.034(4) -0.001(3) 0.009(3) -0.035(3)
C37 0.042(4) 0.148(7) 0.059(5) 0.021(5) -0.014(4) -0.057(5)
C38 0.034(4) 0.131(7) 0.051(5) 0.024(4) -0.018(3) -0.041(4)
C39 0.020(3) 0.026(3) 0.040(4) -0.010(3) 0.001(3) -0.009(2)
C40 0.043(4) 0.028(3) 0.050(4) -0.009(3) 0.005(3) -0.021(3)
C41 0.055(4) 0.060(4) 0.038(4) -0.019(3) 0.008(3) -0.034(3)
C42 0.044(4) 0.039(4) 0.066(5) -0.027(3) 0.010(4) -0.018(3)
C43 0.022(3) 0.045(4) 0.075(5) -0.013(4) -0.001(3) -0.011(3)
C44 0.023(3) 0.037(4) 0.056(4) -0.019(3) -0.001(3) -0.013(3)
C45 0.034(3) 0.032(3) 0.042(4) -0.016(3) 0.011(3) -0.017(3)
C46 0.031(3) 0.051(4) 0.059(4) -0.030(3) 0.008(3) -0.019(3)
C47 0.032(3) 0.066(4) 0.045(4) -0.031(3) 0.012(3) -0.028(3)
C48 0.046(4) 0.084(5) 0.041(4) -0.032(3) 0.024(3) -0.042(3)
C49 0.047(4) 0.049(4) 0.049(4) -0.018(3) 0.010(3) -0.031(3)

loop_
_atom_type_symbol
_atom_type_description
_atom_type_scat_dispersion_real
_atom_type_scat_dispersion_imag
_atom_type_scat_source
C C 0.0033 0.0016 'International Tables Vol C Tables 4.2.6.8 and 6.1.1.4'
H H 0.0000 0.0000 'International Tables Vol C Tables 4.2.6.8 and 6.1.1.4'
N N 0.0061 0.0033 'International Tables Vol C Tables 4.2.6.8 and 6.1.1.4'

loop_
_geom_angle_atom_site_label_1
_geom_angle_atom_site_label_2
_geom_angle_atom_site_label_3
_geom_angle
C1 N1 C4 105.8(4)
C9 N2 C6 110.0(4)
C9 N2 H2 125.0
C6 N2 H2 125.0
C11 N3 C14 105.9(4)
C19 N4 C16 109.9(4)
C19 N4 H4 125.1
C16 N4 H4 125.1
C48 N5 C47 118.7(5)
N1 C1 C20 126.2(4)
N1 C1 C2 111.1(4)
C20 C1 C2 122.7(4)
C3 C2 C1 107.2(4)
C3 C2 H2A 126.4
C1 C2 H2A 126.4
C2 C3 C4 106.0(4)
C2 C3 C45 122.3(5)
C4 C3 C45 131.7(5)
N1 C4 C5 124.0(4)
N1 C4 C3 109.8(4)
C5 C4 C3 126.2(5)
C4 C5 C6 125.7(5)
C4 C5 C21 119.9(5)
C6 C5 C21 114.4(5)
N2 C6 C7 107.5(4)
N2 C6 C5 127.2(5)
C7 C6 C5 125.3(5)
C8 C7 C6 108.3(5)
C8 C7 H7 125.8
C6 C7 H7 125.8
C7 C8 C9 107.2(5)
C7 C8 H8 126.4
C9 C8 H8 126.4
N2 C9 C10 127.4(5)
N2 C9 C8 107.0(5)
C10 C9 C8 125.7(5)
C9 C10 C11 124.6(5)
C9 C10 C27 117.0(4)
C11 C10 C27 118.4(5)
N3 C11 C10 125.1(5)
N3 C11 C12 110.6(4)
C10 C11 C12 124.3(5)
C13 C12 C11 107.1(4)
C13 C12 H12 126.5
C11 C12 H12 126.5
C12 C13 C14 105.9(4)
C12 C13 H13 127.0
C14 C13 H13 127.0
N3 C14 C15 126.2(5)
N3 C14 C13 110.5(4)
C15 C14 C13 123.3(5)
C16 C15 C14 125.5(4)
C16 C15 C33 116.1(4)
C14 C15 C33 118.4(4)
N4 C16 C15 126.9(5)
N4 C16 C17 107.0(4)
C15 C16 C17 126.0(4)
C18 C17 C16 109.2(4)
C18 C17 H17 125.4
C16 C17 H17 125.4
C17 C18 C19 106.9(5)
C17 C18 H18 126.6
C19 C18 H18 126.6
N4 C19 C20 127.2(4)
N4 C19 C18 107.1(4)
C20 C19 C18 125.7(5)
C19 C20 C1 124.9(4)
C19 C20 C39 117.8(4)
C1 C20 C39 117.3(4)
C22 C21 C26 117.8(5)
C22 C21 C5 123.0(5)
C26 C21 C5 119.2(5)
C21 C22 C23 121.6(5)
C21 C22 H22 119.2
C23 C22 H22 119.2
C22 C23 C24 119.8(6)
C22 C23 H23 120.1
C24 C23 H23 120.1
C25 C24 C23 119.6(5)
C25 C24 H24 120.2
C23 C24 H24 120.2
C24 C25 C26 120.3(5)
C24 C25 H25 119.9
C26 C25 H25 119.9
C25 C26 C21 121.0(5)
C25 C26 H26 119.5
C21 C26 H26 119.5
C32 C27 C28 117.2(5)
C32 C27 C10 122.4(4)
C28 C27 C10 120.3(4)
C29 C28 C27 120.8(5)
C29 C28 H28 119.6
C27 C28 H28 119.6
C30 C29 C28 120.6(5)
C30 C29 H29 119.7
C28 C29 H29 119.7
C29 C30 C31 119.3(5)
C29 C30 H30 120.3
C31 C30 H30 120.3
C32 C31 C30 120.8(5)
C32 C31 H31 119.6
C30 C31 H31 119.6
C31 C32 C27 121.3(5)
C31 C32 H32 119.4
C27 C32 H32 119.4
C34 C33 C38 115.8(5)
C34 C33 C15 122.9(5)
C38 C33 C15 121.3(5)
C33 C34 C35 123.8(6)
C33 C34 H34 118.1
C35 C34 H34 118.1
C36 C35 C34 118.5(6)
C36 C35 H35 120.7
C34 C35 H35 120.7
C37 C36 C35 120.2(6)
C37 C36 H36 119.9
C35 C36 H36 119.9
C36 C37 C38 120.8(6)
C36 C37 H37 119.6
C38 C37 H37 119.6
C33 C38 C37 120.9(6)
C33 C38 H38 119.5
C37 C38 H38 119.5
C40 C39 C44 118.6(5)
C40 C39 C20 120.7(5)
C44 C39 C20 120.6(5)
C39 C40 C41 121.3(5)
C39 C40 H40 119.3
C41 C40 H40 119.3
C42 C41 C40 119.3(6)
C42 C41 H41 120.3
C40 C41 H41 120.3
C43 C42 C41 120.6(5)
C43 C42 H42 119.7
C41 C42 H42 119.7
C42 C43 C44 119.9(6)
C42 C43 H43 120.0
C44 C43 H43 120.0
C39 C44 C43 120.2(6)
C39 C44 H44 119.9
C43 C44 H44 119.9
C46 C45 C49 117.6(5)
C46 C45 C3 121.3(5)
C49 C45 C3 121.0(5)
C45 C46 C47 121.3(5)
C45 C46 H46 119.3
C47 C46 H46 119.3
N5 C47 C46 120.4(5)
N5 C47 C50' 115.4(5)
C46 C47 C50' 123.5(5)
N5 C47 C50 117.1(5)
C46 C47 C50 121.6(5)
N5 C48 C49 122.5(5)
N5 C48 C56 115.1(5)
C49 C48 C56 120.3(6)
N5 C48 C56' 116.8(5)
C49 C48 C56' 119.6(6)
C48 C49 C45 119.3(5)
C48 C49 H49 120.4
C45 C49 H49 120.4
C51 C50 N55 120.0
C51 C50 C47 116.5(5)
N55 C50 C47 123.2(5)
C50 C51 C52 120.0
C50 C51 H51 120.0
C52 C51 H51 120.0
C53 C52 C51 120.0
C53 C52 H52 120.0
C51 C52 H52 120.0
C52 C53 C54 120.0
C52 C53 H53 120.0
C54 C53 H53 120.0
N55 C54 C53 120.0
N55 C54 H54 120.0
C53 C54 H54 120.0
C54 N55 C50 120.0
C51' C50' N55' 120.0
C51' C50' C47 118.7(5)
N55' C50' C47 121.0(5)
C50' C51' C52' 120.0
C50' C51' H51' 120.0
C52' C51' H51' 120.0
C53' C52' C51' 120.0
C53' C52' H52' 120.0
C51' C52' H52' 120.0
C52' C53' C54' 120.0
C52' C53' H53' 120.0
C54' C53' H53' 120.0
C53' C54' N55' 120.0
C53' C54' H54' 120.0
N55' C54' H54' 120.0
C54' N55' C50' 120.0
C57 C56 N61 120.0
C57 C56 C48 112.8(6)
N61 C56 C48 127.1(6)
C56 C57 C58 120.0
C56 C57 H57 120.0
C58 C57 H57 120.0
C59 C58 C57 120.0
C59 C58 H58 120.0
C57 C58 H58 120.0
C58 C59 C60 120.0
C58 C59 H59 120.0
C60 C59 H59 120.0
N61 C60 C59 120.0
N61 C60 H60 120.0
C59 C60 H60 120.0
C60 N61 C56 120.0
N61' C56' C57' 120.0
N61' C56' C48 120.8(5)
C57' C56' C48 118.6(5)
C60' N61' C56' 120.0
N61' C60' C59' 120.0
N61' C60' H60' 120.0
C59' C60' H60' 120.0
C60' C59' C58' 120.0
C60' C59' H59' 120.0
C58' C59' H59' 120.0
C59' C58' C57' 120.0
C59' C58' H58' 120.0
C57' C58' H58' 120.0
C58' C57' C56' 120.0
C58' C57' H57' 120.0
C56' C57' H57' 120.0

loop_
_geom_bond_atom_site_label_1
_geom_bond_atom_site_label_2
_geom_bond_distance
N1 C1 1.357(6)
N1 C4 1.381(6)
N2 C9 1.360(6)
N2 C6 1.365(6)
N2 H2 0.8800
N3 C11 1.362(6)
N3 C14 1.368(6)
N4 C19 1.365(6)
N4 C16 1.370(6)
N4 H4 0.8800
N5 C48 1.345(7)
N5 C47 1.352(6)
C1 C20 1.430(6)
C1 C2 1.448(7)
C2 C3 1.348(6)
C2 H2A 0.9500
C3 C4 1.474(7)
C3 C45 1.490(7)
C4 C5 1.402(7)
C5 C6 1.418(7)
C5 C21 1.491(7)
C6 C7 1.405(7)
C7 C8 1.367(7)
C7 H7 0.9500
C8 C9 1.432(7)
C8 H8 0.9500
C9 C10 1.413(7)
C10 C11 1.415(7)
C10 C27 1.486(7)
C11 C12 1.439(6)
C12 C13 1.357(6)
C12 H12 0.9500
C13 C14 1.450(7)
C13 H13 0.9500
C14 C15 1.410(6)
C15 C16 1.388(7)
C15 C33 1.496(7)
C16 C17 1.407(6)
C17 C18 1.359(7)
C17 H17 0.9500
C18 C19 1.436(6)
C18 H18 0.9500
C19 C20 1.388(6)
C20 C39 1.497(6)
C21 C22 1.365(7)
C21 C26 1.411(7)
C22 C23 1.390(7)
C22 H22 0.9500
C23 C24 1.391(8)
C23 H23 0.9500
C24 C25 1.370(8)
C24 H24 0.9500
C25 C26 1.379(7)
C25 H25 0.9500
C26 H26 0.9500
C27 C32 1.392(6)
C27 C28 1.411(7)
C28 C29 1.379(7)
C28 H28 0.9500
C29 C30 1.374(7)
C29 H29 0.9500
C30 C31 1.380(7)
C30 H30 0.9500
C31 C32 1.373(7)
C31 H31 0.9500
C32 H32 0.9500
C33 C34 1.326(8)
C33 C38 1.365(7)
C34 C35 1.395(8)
C34 H34 0.9500
C35 C36 1.325(8)
C35 H35 0.9500
C36 C37 1.318(8)
C36 H36 0.9500
C37 C38 1.387(8)
C37 H37 0.9500
C38 H38 0.9500
C39 C40 1.376(7)
C39 C44 1.394(7)
C40 C41 1.401(7)
C40 H40 0.9500
C41 C42 1.378(8)
C41 H41 0.9500
C42 C43 1.370(8)
C42 H42 0.9500
C43 C44 1.407(7)
C43 H43 0.9500
C44 H44 0.9500
C45 C46 1.367(7)
C45 C49 1.393(7)
C46 C47 1.380(7)
C46 H46 0.9500
C47 C50' 1.418(7)
C47 C50 1.588(8)
C48 C49 1.370(7)
C48 C56 1.464(7)
C48 C56' 1.577(8)
C49 H49 0.9500
C50 C51 1.3900
C50 N55 1.3900
C51 C52 1.3900
C51 H51 0.9500
C52 C53 1.3900
C52 H52 0.9500
C53 C54 1.3900
C53 H53 0.9500
C54 N55 1.3900
C54 H54 0.9500
C50' C51' 1.3900
C50' N55' 1.3900
C51' C52' 1.3900
C51' H51' 0.9500
C52' C53' 1.3900
C52' H52' 0.9500
C53' C54' 1.3900
C53' H53' 0.9500
C54' N55' 1.3900
C54' H54' 0.9500
C56 C57 1.3900
C56 N61 1.3900
C57 C58 1.3900
C57 H57 0.9500
C58 C59 1.3900
C58 H58 0.9500
C59 C60 1.3900
C59 H59 0.9500
C60 N61 1.3900
C60 H60 0.9500
C56' N61' 1.3900
C56' C57' 1.3900
N61' C60' 1.3900
C60' C59' 1.3900
C60' H60' 0.9500
C59' C58' 1.3900
C59' H59' 0.9500
C58' C57' 1.3900
C58' H58' 0.9500
C57' H57' 0.9500

loop_
_geom_torsion_atom_site_label_1
_geom_torsion_atom_site_label_2
_geom_torsion_atom_site_label_3
_geom_torsion_atom_site_label_4
_geom_torsion
C4 N1 C1 C20 -179.9(5)
C4 N1 C1 C2 -0.6(6)
N1 C1 C2 C3 -1.3(6)
C20 C1 C2 C3 178.0(5)
C1 C2 C3 C4 2.5(6)
C1 C2 C3 C45 -176.3(5)
C1 N1 C4 C5 -175.8(5)
C1 N1 C4 C3 2.2(6)
C2 C3 C4 N1 -3.1(6)
C45 C3 C4 N1 175.7(5)
C2 C3 C4 C5 174.9(5)
C45 C3 C4 C5 -6.4(9)
N1 C4 C5 C6 -4.1(9)
C3 C4 C5 C6 178.2(5)
N1 C4 C5 C21 175.4(5)
C3 C4 C5 C21 -2.3(8)
C9 N2 C6 C7 0.9(6)
C9 N2 C6 C5 -177.6(6)
C4 C5 C6 N2 -5.9(9)
C21 C5 C6 N2 174.5(5)
C4 C5 C6 C7 176.0(5)
C21 C5 C6 C7 -3.6(8)
N2 C6 C7 C8 -1.6(7)
C5 C6 C7 C8 176.9(6)
C6 C7 C8 C9 1.6(7)
C6 N2 C9 C10 179.0(5)
C6 N2 C9 C8 0.1(6)
C7 C8 C9 N2 -1.1(7)
C7 C8 C9 C10 -180.0(6)
N2 C9 C10 C11 5.2(9)
C8 C9 C10 C11 -176.1(6)
N2 C9 C10 C27 -176.0(5)
C8 C9 C10 C27 2.7(8)
C14 N3 C11 C10 177.6(5)
C14 N3 C11 C12 -1.7(5)
C9 C10 C11 N3 0.7(8)
C27 C10 C11 N3 -178.1(5)
C9 C10 C11 C12 179.9(5)
C27 C10 C11 C12 1.1(7)
N3 C11 C12 C13 2.4(6)
C10 C11 C12 C13 -176.8(5)
C11 C12 C13 C14 -2.0(6)
C11 N3 C14 C15 -178.8(5)
C11 N3 C14 C13 0.4(5)
C12 C13 C14 N3 1.1(6)
C12 C13 C14 C15 -179.7(5)
N3 C14 C15 C16 -2.4(8)
C13 C14 C15 C16 178.5(5)
N3 C14 C15 C33 176.5(5)
C13 C14 C15 C33 -2.6(7)
C19 N4 C16 C15 176.8(5)
C19 N4 C16 C17 -0.5(5)
C14 C15 C16 N4 -1.8(8)
C33 C15 C16 N4 179.3(5)
C14 C15 C16 C17 175.0(5)
C33 C15 C16 C17 -3.9(8)
N4 C16 C17 C18 0.1(6)
C15 C16 C17 C18 -177.2(5)
C16 C17 C18 C19 0.3(6)
C16 N4 C19 C20 -178.3(5)
C16 N4 C19 C18 0.7(6)
C17 C18 C19 N4 -0.6(6)
C17 C18 C19 C20 178.4(5)
N4 C19 C20 C1 1.3(8)
C18 C19 C20 C1 -177.5(5)
N4 C19 C20 C39 177.8(5)
C18 C19 C20 C39 -0.9(8)
N1 C1 C20 C19 5.4(8)
C2 C1 C20 C19 -173.7(5)
N1 C1 C20 C39 -171.1(5)
C2 C1 C20 C39 9.7(7)
C4 C5 C21 C22 -68.9(7)
C6 C5 C21 C22 110.7(6)
C4 C5 C21 C26 111.8(6)
C6 C5 C21 C26 -68.6(7)
C26 C21 C22 C23 -2.3(8)
C5 C21 C22 C23 178.3(5)
C21 C22 C23 C24 0.5(8)
C22 C23 C24 C25 1.2(8)
C23 C24 C25 C26 -1.1(8)
C24 C25 C26 C21 -0.8(8)
C22 C21 C26 C25 2.5(8)
C5 C21 C26 C25 -178.1(5)
C9 C10 C27 C32 -122.5(6)
C11 C10 C27 C32 56.4(7)
C9 C10 C27 C28 58.1(7)
C11 C10 C27 C28 -123.0(5)
C32 C27 C28 C29 0.7(8)
C10 C27 C28 C29 -179.8(5)
C27 C28 C29 C30 -1.1(8)
C28 C29 C30 C31 0.1(8)
C29 C30 C31 C32 1.2(8)
C30 C31 C32 C27 -1.6(8)
C28 C27 C32 C31 0.7(8)
C10 C27 C32 C31 -178.8(5)
C16 C15 C33 C34 -87.6(7)
C14 C15 C33 C34 93.4(7)
C16 C15 C33 C38 90.9(7)
C14 C15 C33 C38 -88.1(7)
C38 C33 C34 C35 0.0(12)
C15 C33 C34 C35 178.6(7)
C33 C34 C35 C36 0.3(13)
C34 C35 C36 C37 -1.0(12)
C35 C36 C37 C38 1.4(12)
C34 C33 C38 C37 0.3(10)
C15 C33 C38 C37 -178.3(6)
C36 C37 C38 C33 -1.0(12)
C19 C20 C39 C40 -117.6(6)
C1 C20 C39 C40 59.2(6)
C19 C20 C39 C44 63.6(6)
C1 C20 C39 C44 -119.6(5)
C44 C39 C40 C41 -0.4(7)
C20 C39 C40 C41 -179.2(4)
C39 C40 C41 C42 0.5(8)
C40 C41 C42 C43 0.0(8)
C41 C42 C43 C44 -0.4(8)
C40 C39 C44 C43 -0.1(7)
C20 C39 C44 C43 178.7(4)
C42 C43 C44 C39 0.5(7)
C2 C3 C45 C46 -61.9(8)
C4 C3 C45 C46 119.6(6)
C2 C3 C45 C49 114.6(6)
C4 C3 C45 C49 -63.9(8)
C49 C45 C46 C47 1.8(8)
C3 C45 C46 C47 178.4(5)
C48 N5 C47 C46 -2.7(9)
C48 N5 C47 C50' 168.0(6)
C48 N5 C47 C50 -172.1(5)
C45 C46 C47 N5 0.4(9)
C45 C46 C47 C50' -169.6(6)
C45 C46 C47 C50 169.2(5)
C47 N5 C48 C49 2.9(9)
C47 N5 C48 C56 166.6(6)
C47 N5 C48 C56' -164.9(6)
N5 C48 C49 C45 -0.7(9)
C56 C48 C49 C45 -163.6(6)
C56' C48 C49 C45 166.8(5)
C46 C45 C49 C48 -1.7(8)
C3 C45 C49 C48 -178.3(5)
N5 C47 C50 C51 -147.7(5)
C46 C47 C50 C51 43.0(7)
C50' C47 C50 C51 -58.6(14)
N5 C47 C50 N55 25.3(7)
C46 C47 C50 N55 -143.9(5)
C50' C47 C50 N55 114.4(16)
N55 C50 C51 C52 0.0
C47 C50 C51 C52 173.3(6)
C50 C51 C52 C53 0.0
C51 C52 C53 C54 0.0
C52 C53 C54 N55 0.0
C53 C54 N55 C50 0.0
C51 C50 N55 C54 0.0
C47 C50 N55 C54 -172.8(6)
N5 C47 C50' C51' 164.3(5)
C46 C47 C50' C51' -25.2(8)
C50 C47 C50' C51' 64.6(14)
N5 C47 C50' N55' -9.8(8)
C46 C47 C50' N55' 160.6(5)
C50 C47 C50' N55' -109.6(16)
N55' C50' C51' C52' 0.0
C47 C50' C51' C52' -174.2(6)
C50' C51' C52' C53' 0.0
C51' C52' C53' C54' 0.0
C52' C53' C54' N55' 0.0
C53' C54' N55' C50' 0.0
C51' C50' N55' C54' 0.0
C47 C50' N55' C54' 174.1(6)
N5 C48 C56 C57 152.6(5)
C49 C48 C56 C57 -43.3(8)
C56' C48 C56 C57 52.7(9)
N5 C48 C56 N61 -24.2(9)
C49 C48 C56 N61 139.8(6)
C56' C48 C56 N61 -124.2(12)
N61 C56 C57 C58 0.0
C48 C56 C57 C58 -177.1(6)
C56 C57 C58 C59 0.0
C57 C58 C59 C60 0.0
C58 C59 C60 N61 0.0
C59 C60 N61 C56 0.0
C57 C56 N61 C60 0.0
C48 C56 N61 C60 176.7(7)
N5 C48 C56' N61' 14.7(8)
C49 C48 C56' N61' -153.6(5)
C56 C48 C56' N61' 107.4(11)
N5 C48 C56' C57' -156.1(5)
C49 C48 C56' C57' 35.7(7)
C56 C48 C56' C57' -63.4(10)
C57' C56' N61' C60' 0.0
C48 C56' N61' C60' -170.6(6)
C56' N61' C60' C59' 0.0
N61' C60' C59' C58' 0.0
C60' C59' C58' C57' 0.0
C59' C58' C57' C56' 0.0
N61' C56' C57' C58' 0.0
C48 C56' C57' C58' 170.8(6)

loop_
_platon_squeeze_void_nr
_platon_squeeze_void_average_x
_platon_squeeze_void_average_y
_platon_squeeze_void_average_z
_platon_squeeze_void_volume
_platon_squeeze_void_count_electrons
_platon_squeeze_void_content
1 -0.010 0.000 0.000 268 84 ' '
2 0.000 0.500 0.000 13 2 ' '
3 0.021 0.236 0.500 7 0 ' '
4 0.979 0.764 0.500 7 0 ' '
